data_4331499
loop_
_publ_author_name
'Gonz\'alez-Alvarez, Marta'
'Alzuet, Gloria'
'Borr\'as, Joaqu\'in'
'del Castillo Agudo, Lucas'
'Garc\'ia-Granda, Santiago'
'Montejo-Bernardo, Jos\'e Manuel'

_publ_section_title
;
 Comparison of protective effects against reactive oxygen species of
 mononuclear and dinuclear Cu(II) complexes with N-substituted
 benzothiazolesulfonamides.
;
_journal_issue 25
_journal_name_full 'Inorganic chemistry'
_journal_page_first 9424
_journal_page_last 9433
_journal_paper_doi 10.1021/ic050110c
_journal_volume 44
_journal_year 2005
_chemical_compound_source synthesis
_chemical_formula_sum 'C28 H20 Cl2 Cu N6 O4 S4'
_chemical_formula_weight 767.18
_chemical_name_systematic
; 
 ? 
;
_space_group_IT_number 7
_symmetry_cell_setting monoclinic
_symmetry_space_group_name_Hall 'P -2yc'
_symmetry_space_group_name_H-M 'P 1 c 1'
_atom_sites_solution_hydrogens geom
_atom_sites_solution_primary direct
_atom_sites_solution_secondary difmap
_audit_creation_method SHELXL-97
_cell_angle_alpha 90.00
_cell_angle_beta 105.879(3)
_cell_angle_gamma 90.00
_cell_formula_units_Z 2
_cell_length_a 12.7040(10)
_cell_length_b 12.2750(10)
_cell_length_c 10.5700(10)
_cell_measurement_reflns_used 2212
_cell_measurement_temperature 150(2)
_cell_measurement_theta_max 70.000
_cell_measurement_theta_min 2.000
_cell_volume 1585.4(2)
_computing_cell_refinement 'HKL Scalepack (Otwinowski & Minor 1997)'
_computing_data_collection 'Collect (Nonius BV, 1997-2000)'
_computing_data_reduction
;
HKL Denzo and Scalepack (Otwinowski & Minor 1997)
;
_computing_molecular_graphics 'PLATON (Spek, 1982)'
_computing_publication_material 'SHELXL-97 (Sheldrick)'
_computing_structure_refinement 'SHELXL-97 (Sheldrick, 1997)'
_computing_structure_solution
;
Patterson methods using DIRDIF (Beurskens et al., 1992)
;
_diffrn_ambient_temperature 150(2)
_diffrn_detector_area_resol_mean 9.43
_diffrn_measured_fraction_theta_full 0.925
_diffrn_measured_fraction_theta_max 0.925
_diffrn_measurement_device '95mm CCD camera on \K-goniostat'
_diffrn_measurement_device_type KappaCCD
_diffrn_measurement_method '\f and \w scans'
_diffrn_radiation_monochromator 'Horizontally mounted graphite crystal'
_diffrn_radiation_source 'fine-focus sealed tube'
_diffrn_radiation_type CuK\a
_diffrn_radiation_wavelength 1.54184
_diffrn_reflns_av_R_equivalents 0.068
_diffrn_reflns_av_sigmaI/netI 0.0792
_diffrn_reflns_limit_h_max 14
_diffrn_reflns_limit_h_min -14
_diffrn_reflns_limit_k_max 14
_diffrn_reflns_limit_k_min 0
_diffrn_reflns_limit_l_max 12
_diffrn_reflns_limit_l_min 0
_diffrn_reflns_number 13350
_diffrn_reflns_theta_full 64.33
_diffrn_reflns_theta_max 64.33
_diffrn_reflns_theta_min 3.60
_diffrn_standards_decay_% none
_diffrn_standards_number 0
_exptl_absorpt_coefficient_mu 5.376
_exptl_absorpt_correction_T_max 0.525
_exptl_absorpt_correction_T_min 0.359
_exptl_absorpt_correction_type empirical
_exptl_absorpt_process_details 'XABS2 (PARKIN et al., 1995)'
_exptl_crystal_colour 'Dark violet-Black'
_exptl_crystal_density_diffrn 1.607
_exptl_crystal_density_method 'not measured'
_exptl_crystal_description Prismatic
_exptl_crystal_F_000 778
_exptl_crystal_size_max 0.17
_exptl_crystal_size_mid 0.15
_exptl_crystal_size_min 0.12
_refine_diff_density_max 1.150
_refine_diff_density_min -0.875
_refine_diff_density_rms 0.162
_refine_ls_abs_structure_details 'Flack H D (1983), Acta Cryst. A39, 876-881'
_refine_ls_abs_structure_Flack 0.09(3)
_refine_ls_extinction_coef 0.0028(8)
_refine_ls_extinction_expression Fc^*^=kFc[1+0.001xFc^2^\l^3^/sin(2\q)]^-1/4^
_refine_ls_extinction_method SHELXL
_refine_ls_goodness_of_fit_ref 1.052
_refine_ls_hydrogen_treatment mixed
_refine_ls_matrix_type full
_refine_ls_number_parameters 407
_refine_ls_number_reflns 2455
_refine_ls_number_restraints 2
_refine_ls_restrained_S_all 1.051
_refine_ls_R_factor_all 0.0774
_refine_ls_R_factor_gt 0.0759
_refine_ls_shift/su_max 0.000
_refine_ls_shift/su_mean 0.000
_refine_ls_structure_factor_coef Fsqd
_refine_ls_weighting_details 'w=1/[\s^2^(Fo^2^)+(0.1706P)^2^+0.0000P] where P=(Fo^2^+2Fc^2^)/3'
_refine_ls_weighting_scheme calc
_refine_ls_wR_factor_gt 0.1944
_refine_ls_wR_factor_ref 0.1959
_reflns_number_gt 2353
_reflns_number_total 2455
_reflns_threshold_expression >2sigma(I)
_cod_data_source_file ic050110csup1.cif
_cod_data_source_block cubo8
_cod_depositor_comments
;
The following automatic conversions were performed:

'_symmetry_cell_setting' value 'Monoclinic' changed to 'monoclinic'
according to /home/saulius/struct/CIF-dictionaries/cif_core.dic
dictionary named 'cif_core.dic' version 2.4.2 from 2011-04-26.

Automatic conversion script
Id: cif_fix_values 1891 2012-01-12 08:04:46Z andrius 

 Adding full bibliography for 4331499--4331501.cif.
;
_cod_original_sg_symbol_H-M Pc
_cod_database_code 4331499

loop_
_symmetry_equiv_pos_as_xyz
'x, y, z'
'x, -y, z+1/2'

loop_
_atom_site_label
_atom_site_type_symbol
_atom_site_fract_x
_atom_site_fract_y
_atom_site_fract_z
_atom_site_U_iso_or_equiv
_atom_site_adp_type
_atom_site_occupancy
_atom_site_calc_flag
_atom_site_refinement_flags
Cu1 Cu 0.07361(10) 0.22675(11) 0.82165(12) 0.0191(4) Uani 1 d .
S1 S 0.21512(18) 0.1097(2) 0.6397(2) 0.0211(6) Uani 1 d .
S2 S 0.0236(2) -0.1385(2) 0.7223(2) 0.0232(6) Uani 1 d .
S3 S -0.12935(19) 0.3980(2) 1.0351(2) 0.0233(6) Uani 1 d .
S4 S 0.0538(2) 0.5641(2) 0.9726(2) 0.0249(6) Uani 1 d .
O1 O 0.1598(6) 0.2107(6) 0.6608(7) 0.0256(16) Uani 1 d .
O2 O 0.2422(8) 0.1050(7) 0.5179(7) 0.037(2) Uani 1 d .
O3 O -0.0983(6) 0.4930(6) 1.1176(7) 0.0306(18) Uani 1 d .
O4 O -0.1656(6) 0.3052(6) 1.0971(7) 0.0292(17) Uani 1 d .
N1 N 0.1508(8) 0.0009(7) 0.6546(9) 0.025(2) Uani 1 d .
N2 N 0.0344(7) 0.0677(7) 0.7870(8) 0.0247(19) Uani 1 d .
N3 N -0.0340(7) 0.3563(7) 0.9765(9) 0.026(2) Uani 1 d .
N4 N 0.0990(7) 0.3838(8) 0.8709(9) 0.0241(19) Uani 1 d .
N5 N -0.0604(7) 0.2670(7) 0.6796(8) 0.0221(19) Uani 1 d .
H50 H -0.0910 0.2071 0.6379 0.033 Uiso 1 calc R
H51 H -0.0422 0.3116 0.6227 0.033 Uiso 1 calc R
H52 H -0.1079 0.3003 0.7149 0.033 Uiso 1 calc R
N6 N 0.1922(7) 0.1872(7) 0.9862(8) 0.0219(18) Uani 1 d .
H60 H 0.1999 0.1152 0.9912 0.033 Uiso 1 calc R
H61 H 0.1737 0.2115 1.0565 0.033 Uiso 1 calc R
H62 H 0.2550 0.2177 0.9833 0.033 Uiso 1 calc R
Cl1 Cl -0.3025(2) -0.1581(2) 0.9757(3) 0.0332(7) Uani 1 d .
Cl2 Cl 0.3880(3) 0.7379(2) 0.7929(3) 0.0428(8) Uani 1 d .
C1 C 0.0793(8) -0.0064(9) 0.7236(10) 0.021(2) Uani 1 d .
C2 C -0.0616(8) -0.0917(9) 0.8143(10) 0.024(2) Uani 1 d .
C3 C -0.1429(9) -0.1489(9) 0.8538(11) 0.026(2) Uani 1 d .
H3 H -0.1570 -0.2222 0.8339 0.031 Uiso 1 calc R
C4 C -0.2007(8) -0.0904(9) 0.9237(10) 0.024(2) Uani 1 d .
C5 C -0.1845(9) 0.0190(10) 0.9499(10) 0.030(3) Uani 1 d .
H5 H -0.2260 0.0550 0.9971 0.036 Uiso 1 calc R
C6 C -0.1071(9) 0.0756(9) 0.9064(10) 0.026(2) Uani 1 d .
H6 H -0.0973 0.1499 0.9223 0.031 Uiso 1 calc R
C7 C -0.0455(8) 0.0211(8) 0.8401(9) 0.019(2) Uani 1 d .
C8 C 0.3378(7) 0.1056(8) 0.7716(10) 0.021(2) Uani 1 d .
C9 C 0.3566(9) 0.0213(10) 0.8607(10) 0.027(2) Uani 1 d .
H9 H 0.3090 -0.0377 0.8488 0.032 Uiso 1 calc R
C10 C 0.4458(10) 0.0258(12) 0.9665(11) 0.038(3) Uani 1 d .
H10 H 0.4594 -0.0327 1.0247 0.046 Uiso 1 calc R
C11 C 0.5187(9) 0.1148(10) 0.9925(12) 0.035(3) Uani 1 d .
C12 C 0.5000(9) 0.1958(12) 0.8969(13) 0.039(3) Uani 1 d .
H12 H 0.5490 0.2535 0.9064 0.047 Uiso 1 calc R
C13 C 0.4090(10) 0.1921(10) 0.7866(14) 0.039(3) Uani 1 d .
H13 H 0.3968 0.2475 0.7242 0.046 Uiso 1 calc R
C14 C 0.6100(12) 0.1217(14) 1.1154(16) 0.057(4) Uani 1 d .
C15 C 0.0342(9) 0.4236(10) 0.9422(11) 0.030(3) Uani 1 d .
C16 C 0.1576(8) 0.5656(9) 0.8950(10) 0.025(2) Uani 1 d .
C17 C 0.2228(9) 0.6545(9) 0.8799(11) 0.026(2) Uani 1 d .
H17 H 0.2146 0.7232 0.9129 0.031 Uiso 1 calc R
C18 C 0.2992(9) 0.6334(9) 0.8132(11) 0.028(2) Uani 1 d .
C19 C 0.3131(10) 0.5317(10) 0.7611(12) 0.034(3) Uani 1 d .
H19 H 0.3666 0.5213 0.7174 0.041 Uiso 1 calc R
C20 C 0.2453(9) 0.4456(10) 0.7758(11) 0.029(2) Uani 1 d .
H20 H 0.2517 0.3777 0.7397 0.035 Uiso 1 calc R
C21 C 0.1691(7) 0.4629(9) 0.8442(9) 0.019(2) Uani 1 d .
C22 C -0.2368(8) 0.4340(9) 0.8991(10) 0.027(2) Uani 1 d .
C23 C -0.2656(9) 0.5458(10) 0.8776(11) 0.031(2) Uani 1 d .
H23 H -0.2308 0.5999 0.9356 0.038 Uiso 1 calc R
C24 C -0.3508(11) 0.5701(12) 0.7618(14) 0.046(3) Uani 1 d .
H24 H -0.3738 0.6420 0.7466 0.056 Uiso 1 calc R
C25 C -0.3993(9) 0.4943(10) 0.6738(11) 0.034(3) Uani 1 d .
C26 C -0.3674(10) 0.3854(11) 0.6958(12) 0.040(3) Uani 1 d .
H26 H -0.3998 0.3324 0.6346 0.049 Uiso 1 calc R
C27 C -0.2870(9) 0.3561(10) 0.8095(12) 0.034(3) Uani 1 d .
H27 H -0.2672 0.2833 0.8248 0.041 Uiso 1 calc R
C28 C -0.4865(10) 0.5255(13) 0.5474(12) 0.043(3) Uani 1 d .

loop_
_atom_site_aniso_label
_atom_site_aniso_U_11
_atom_site_aniso_U_22
_atom_site_aniso_U_33
_atom_site_aniso_U_23
_atom_site_aniso_U_13
_atom_site_aniso_U_12
Cu1 0.0207(7) 0.0203(8) 0.0140(7) -0.0018(6) 0.0007(5) -0.0002(6)
S1 0.0244(12) 0.0214(13) 0.0175(12) 0.0000(11) 0.0056(9) 0.0012(10)
S2 0.0248(13) 0.0194(13) 0.0220(12) -0.0019(11) 0.0009(9) 0.0004(10)
S3 0.0226(12) 0.0231(14) 0.0231(12) 0.0009(11) 0.0042(10) 0.0028(10)
S4 0.0251(12) 0.0209(14) 0.0283(14) -0.0038(11) 0.0064(10) -0.0005(10)
O1 0.035(4) 0.021(4) 0.020(4) -0.002(3) 0.007(3) 0.000(3)
O2 0.055(5) 0.041(5) 0.019(4) 0.003(4) 0.017(4) 0.003(4)
O3 0.039(5) 0.023(4) 0.031(4) -0.005(4) 0.012(4) 0.007(3)
O4 0.036(4) 0.024(4) 0.031(4) 0.015(3) 0.015(3) 0.009(3)
N1 0.036(5) 0.013(5) 0.021(4) -0.003(4) -0.001(4) 0.007(4)
N2 0.031(5) 0.023(5) 0.017(4) -0.004(4) 0.002(3) 0.000(4)
N3 0.028(4) 0.020(5) 0.032(5) -0.006(4) 0.013(4) -0.005(4)
N4 0.021(4) 0.029(5) 0.026(4) 0.001(4) 0.011(3) 0.003(4)
N5 0.029(5) 0.021(5) 0.011(4) -0.003(4) -0.003(3) -0.002(4)
N6 0.030(4) 0.019(5) 0.014(4) 0.009(4) 0.000(3) 0.004(4)
Cl1 0.0256(13) 0.0382(16) 0.0360(14) 0.0018(12) 0.0088(11) -0.0038(11)
Cl2 0.0389(16) 0.0324(17) 0.061(2) -0.0043(15) 0.0197(15) -0.0101(13)
C1 0.021(5) 0.024(6) 0.016(5) 0.004(4) -0.001(4) 0.000(4)
C2 0.020(5) 0.027(6) 0.024(5) 0.002(5) 0.003(4) 0.000(4)
C3 0.023(5) 0.027(6) 0.025(5) -0.001(5) 0.001(4) -0.008(4)
C4 0.027(5) 0.027(6) 0.017(5) 0.006(4) 0.005(4) 0.004(4)
C5 0.026(5) 0.040(8) 0.017(5) 0.002(5) -0.005(4) 0.010(5)
C6 0.030(6) 0.021(6) 0.019(5) -0.004(4) -0.005(4) 0.002(4)
C7 0.019(5) 0.017(5) 0.019(5) 0.000(4) 0.000(4) -0.003(4)
C8 0.011(4) 0.026(6) 0.027(5) 0.003(5) 0.010(4) 0.006(4)
C9 0.028(5) 0.030(6) 0.021(5) -0.001(5) 0.003(4) -0.010(5)
C10 0.030(6) 0.059(9) 0.024(6) -0.001(6) 0.004(5) -0.008(6)
C11 0.027(6) 0.037(7) 0.043(7) -0.011(6) 0.012(5) -0.007(5)
C12 0.021(5) 0.040(8) 0.052(8) -0.006(6) 0.002(5) -0.005(5)
C13 0.040(7) 0.022(6) 0.055(8) 0.007(6) 0.014(6) -0.012(5)
C14 0.040(8) 0.077(12) 0.051(9) -0.022(8) 0.008(6) -0.001(7)
C15 0.020(5) 0.039(7) 0.024(5) -0.007(5) -0.003(4) 0.007(5)
C16 0.027(5) 0.029(7) 0.018(5) -0.004(5) 0.005(4) 0.000(5)
C17 0.032(6) 0.015(5) 0.027(5) -0.001(4) 0.004(5) 0.001(4)
C18 0.025(6) 0.020(6) 0.038(6) -0.001(5) 0.008(5) -0.002(4)
C19 0.039(6) 0.031(6) 0.037(7) -0.009(6) 0.018(5) -0.001(5)
C20 0.026(5) 0.028(6) 0.030(6) -0.003(5) 0.002(5) 0.006(5)
C21 0.015(4) 0.022(5) 0.018(5) -0.007(4) 0.002(4) -0.005(4)
C22 0.023(5) 0.039(7) 0.019(5) 0.004(5) 0.006(4) 0.003(5)
C23 0.029(6) 0.032(6) 0.030(6) 0.005(5) 0.001(5) -0.001(5)
C24 0.042(7) 0.041(8) 0.056(8) 0.014(7) 0.014(7) 0.011(6)
C25 0.025(6) 0.050(8) 0.028(6) 0.008(6) 0.006(5) 0.007(5)
C26 0.036(6) 0.047(8) 0.033(7) -0.015(6) 0.001(5) -0.006(6)
C27 0.023(5) 0.036(7) 0.044(7) 0.005(6) 0.010(5) 0.006(5)
C28 0.029(6) 0.072(10) 0.026(6) 0.006(6) 0.005(5) 0.013(6)

loop_
_atom_type_symbol
_atom_type_description
_atom_type_scat_dispersion_real
_atom_type_scat_dispersion_imag
_atom_type_scat_source
C C 0.0181 0.0091 'International Tables Vol C Tables 4.2.6.8 and 6.1.1.4'
H H 0.0000 0.0000 'International Tables Vol C Tables 4.2.6.8 and 6.1.1.4'
Cl Cl 0.3639 0.7018 'International Tables Vol C Tables 4.2.6.8 and 6.1.1.4'
Cu Cu -1.9646 0.5888 'International Tables Vol C Tables 4.2.6.8 and 6.1.1.4'
N N 0.0311 0.0180 'International Tables Vol C Tables 4.2.6.8 and 6.1.1.4'
O O 0.0492 0.0322 'International Tables Vol C Tables 4.2.6.8 and 6.1.1.4'
S S 0.3331 0.5567 'International Tables Vol C Tables 4.2.6.8 and 6.1.1.4'

loop_
_geom_angle_atom_site_label_1
_geom_angle_atom_site_label_2
_geom_angle_atom_site_label_3
_geom_angle
_geom_angle_publ_flag
N5 Cu1 N4 90.0(4) yes
N5 Cu1 N2 89.2(4) yes
N4 Cu1 N2 172.5(4) yes
N5 Cu1 N6 170.1(4) yes
N4 Cu1 N6 88.8(4) yes
N2 Cu1 N6 90.7(4) yes
N5 Cu1 O1 86.9(3) yes
N4 Cu1 O1 101.7(3) yes
N2 Cu1 O1 85.7(3) yes
N6 Cu1 O1 103.0(3) yes
O2 S1 O1 114.5(5) yes
O2 S1 N1 108.2(5) yes
O1 S1 N1 114.3(5) yes
O2 S1 C8 109.3(5) yes
O1 S1 C8 104.8(5) yes
N1 S1 C8 105.1(5) yes
C2 S2 C1 90.1(5) yes
O3 S3 O4 115.4(5) yes
O3 S3 N3 112.6(5) yes
O4 S3 N3 107.1(5) yes
O3 S3 C22 108.4(5) yes
O4 S3 C22 107.3(5) yes
N3 S3 C22 105.5(5) yes
C16 S4 C15 90.7(5) yes
S1 O1 Cu1 122.3(4) yes
C1 N1 S1 124.2(8) yes
C1 N2 C7 111.9(9) yes
C1 N2 Cu1 128.7(7) yes
C7 N2 Cu1 119.3(7) yes
C15 N3 S3 122.3(8) yes
C15 N4 C21 112.4(9) yes
C15 N4 Cu1 114.5(8) yes
C21 N4 Cu1 133.1(7) yes
Cu1 N5 H50 109.5 yes
Cu1 N5 H51 109.5 yes
H50 N5 H51 109.5 yes
Cu1 N5 H52 109.5 yes
H50 N5 H52 109.5 yes
H51 N5 H52 109.5 yes
Cu1 N6 H60 109.5 yes
Cu1 N6 H61 109.5 yes
H60 N6 H61 109.5 yes
Cu1 N6 H62 109.5 yes
H60 N6 H62 109.5 yes
H61 N6 H62 109.5 yes
N1 C1 N2 133.0(10) yes
N1 C1 S2 113.2(8) yes
N2 C1 S2 113.6(8) yes
C3 C2 C7 120.8(10) yes
C3 C2 S2 128.5(9) yes
C7 C2 S2 110.6(7) yes
C4 C3 C2 116.2(10) yes
C4 C3 H3 121.9 yes
C2 C3 H3 121.9 yes
C5 C4 C3 123.1(10) yes
C5 C4 Cl1 118.9(8) yes
C3 C4 Cl1 117.9(8) yes
C4 C5 C6 120.3(10) yes
C4 C5 H5 119.8 yes
C6 C5 H5 119.8 yes
C7 C6 C5 119.1(10) yes
C7 C6 H6 120.4 yes
C5 C6 H6 120.4 yes
C6 C7 N2 125.7(9) yes
C6 C7 C2 120.4(9) yes
N2 C7 C2 113.8(9) yes
C9 C8 C13 121.1(10) yes
C9 C8 S1 120.4(8) yes
C13 C8 S1 118.3(9) yes
C10 C9 C8 118.8(11) yes
C10 C9 H9 120.6 yes
C8 C9 H9 120.6 yes
C9 C10 C11 123.2(12) yes
C9 C10 H10 118.4 yes
C11 C10 H10 118.4 yes
C12 C11 C10 116.1(11) yes
C12 C11 C14 122.0(12) yes
C10 C11 C14 121.9(12) yes
C11 C12 C13 121.3(11) yes
C11 C12 H12 119.3 yes
C13 C12 H12 119.3 yes
C8 C13 C12 119.2(12) yes
C8 C13 H13 120.4 yes
C12 C13 H13 120.4 yes
N3 C15 N4 118.3(11) yes
N3 C15 S4 129.4(9) yes
N4 C15 S4 112.3(9) yes
C21 C16 C17 122.1(10) yes
C21 C16 S4 110.3(8) yes
C17 C16 S4 127.6(9) yes
C18 C17 C16 115.7(10) yes
C18 C17 H17 122.1 yes
C16 C17 H17 122.1 yes
C17 C18 C19 123.7(10) yes
C17 C18 Cl2 119.6(8) yes
C19 C18 Cl2 116.7(8) yes
C18 C19 C20 119.0(10) yes
C18 C19 H19 120.5 yes
C20 C19 H19 120.5 yes
C21 C20 C19 119.0(11) yes
C21 C20 H20 120.5 yes
C19 C20 H20 120.5 yes
C20 C21 C16 120.4(10) yes
C20 C21 N4 125.4(10) yes
C16 C21 N4 114.3(9) yes
C27 C22 C23 120.7(10) yes
C27 C22 S3 120.1(9) yes
C23 C22 S3 119.0(8) yes
C22 C23 C24 116.2(12) yes
C22 C23 H23 121.9 yes
C24 C23 H23 121.9 yes
C25 C24 C23 123.1(13) yes
C25 C24 H24 118.4 yes
C23 C24 H24 118.4 yes
C24 C25 C26 119.4(11) yes
C24 C25 C28 121.1(12) yes
C26 C25 C28 119.5(11) yes
C27 C26 C25 120.0(11) yes
C27 C26 H26 120.0 yes
C25 C26 H26 120.0 yes
C22 C27 C26 120.5(11) yes
C22 C27 H27 119.8 yes
C26 C27 H27 119.8 yes

loop_
_geom_bond_atom_site_label_1
_geom_bond_atom_site_label_2
_geom_bond_distance
_geom_bond_publ_flag
Cu1 N5 2.000(9) yes
Cu1 N4 2.000(10) yes
Cu1 N2 2.023(9) yes
Cu1 N6 2.024(8) yes
Cu1 O1 2.269(7) yes
S1 O2 1.421(8) yes
S1 O1 1.472(8) yes
S1 N1 1.595(9) yes
S1 C8 1.785(10) yes
S2 C2 1.739(11) yes
S2 C1 1.768(11) yes
S3 O3 1.445(8) yes
S3 O4 1.451(8) yes
S3 N3 1.588(9) yes
S3 C22 1.747(10) yes
S4 C16 1.734(10) yes
S4 C15 1.759(13) yes
N1 C1 1.314(15) yes
N2 C1 1.346(14) yes
N2 C7 1.409(13) yes
N3 C15 1.318(15) yes
N4 C15 1.350(14) yes
N4 C21 1.398(13) yes
N5 H50 0.8900 yes
N5 H51 0.8900 yes
N5 H52 0.8900 yes
N6 H60 0.8900 yes
N6 H61 0.8900 yes
N6 H62 0.8900 yes
Cl1 C4 1.749(10) yes
Cl2 C18 1.759(11) yes
C2 C3 1.404(14) yes
C2 C7 1.414(15) yes
C3 C4 1.378(15) yes
C3 H3 0.9300 yes
C4 C5 1.374(17) yes
C5 C6 1.381(17) yes
C5 H5 0.9300 yes
C6 C7 1.362(15) yes
C6 H6 0.9300 yes
C8 C9 1.376(15) yes
C8 C13 1.376(15) yes
C9 C10 1.358(16) yes
C9 H9 0.9300 yes
C10 C11 1.410(18) yes
C10 H10 0.9300 yes
C11 C12 1.392(19) yes
C11 C14 1.488(19) yes
C12 C13 1.400(18) yes
C12 H12 0.9300 yes
C13 H13 0.9300 yes
C16 C21 1.393(15) yes
C16 C17 1.405(16) yes
C17 C18 1.371(16) yes
C17 H17 0.9300 yes
C18 C19 1.395(16) yes
C19 C20 1.398(17) yes
C19 H19 0.9300 yes
C20 C21 1.375(15) yes
C20 H20 0.9300 yes
C22 C27 1.374(17) yes
C22 C23 1.422(16) yes
C23 C24 1.426(18) yes
C23 H23 0.9300 yes
C24 C25 1.340(19) yes
C24 H24 0.9300 yes
C25 C26 1.398(18) yes
C25 C28 1.533(16) yes
C26 C27 1.395(18) yes
C26 H26 0.9300 yes
C27 H27 0.9300 yes

loop_
_geom_torsion_atom_site_label_1
_geom_torsion_atom_site_label_2
_geom_torsion_atom_site_label_3
_geom_torsion_atom_site_label_4
_geom_torsion
_geom_torsion_publ_flag
O2 S1 O1 Cu1 166.1(5) yes
N1 S1 O1 Cu1 40.4(6) yes
C8 S1 O1 Cu1 -74.2(6) yes
N5 Cu1 O1 S1 -123.6(5) yes
N4 Cu1 O1 S1 147.0(5) yes
N2 Cu1 O1 S1 -34.2(5) yes
N6 Cu1 O1 S1 55.5(6) yes
O2 S1 N1 C1 -152.9(8) yes
O1 S1 N1 C1 -24.0(10) yes
C8 S1 N1 C1 90.4(9) yes
N5 Cu1 N2 C1 104.3(9) yes
N4 Cu1 N2 C1 -172(2) yes
N6 Cu1 N2 C1 -85.6(9) yes
O1 Cu1 N2 C1 17.3(9) yes
N5 Cu1 N2 C7 -80.0(8) yes
N4 Cu1 N2 C7 4(3) yes
N6 Cu1 N2 C7 90.1(8) yes
O1 Cu1 N2 C7 -166.9(8) yes
O3 S3 N3 C15 -35.3(11) yes
O4 S3 N3 C15 -163.2(9) yes
C22 S3 N3 C15 82.7(10) yes
N5 Cu1 N4 C15 77.7(8) yes
N2 Cu1 N4 C15 -6(3) yes
N6 Cu1 N4 C15 -92.5(8) yes
O1 Cu1 N4 C15 164.5(7) yes
N5 Cu1 N4 C21 -100.7(10) yes
N2 Cu1 N4 C21 175(2) yes
N6 Cu1 N4 C21 89.1(10) yes
O1 Cu1 N4 C21 -13.9(10) yes
S1 N1 C1 N2 6.4(16) yes
S1 N1 C1 S2 -179.2(6) yes
C7 N2 C1 N1 175.7(11) yes
Cu1 N2 C1 N1 -8.3(17) yes
C7 N2 C1 S2 1.3(11) yes
Cu1 N2 C1 S2 177.3(5) yes
C2 S2 C1 N1 -176.8(8) yes
C2 S2 C1 N2 -1.3(8) yes
C1 S2 C2 C3 176.4(10) yes
C1 S2 C2 C7 0.8(8) yes
C7 C2 C3 C4 -3.2(15) yes
S2 C2 C3 C4 -178.3(8) yes
C2 C3 C4 C5 2.7(16) yes
C2 C3 C4 Cl1 -179.8(8) yes
C3 C4 C5 C6 -0.4(16) yes
Cl1 C4 C5 C6 -177.9(8) yes
C4 C5 C6 C7 -1.5(15) yes
C5 C6 C7 N2 178.3(10) yes
C5 C6 C7 C2 1.0(15) yes
C1 N2 C7 C6 -178.2(10) yes
Cu1 N2 C7 C6 5.4(14) yes
C1 N2 C7 C2 -0.7(12) yes
Cu1 N2 C7 C2 -177.1(7) yes
C3 C2 C7 C6 1.4(15) yes
S2 C2 C7 C6 177.4(8) yes
C3 C2 C7 N2 -176.2(10) yes
S2 C2 C7 N2 -0.3(11) yes
O2 S1 C8 C9 -118.1(9) yes
O1 S1 C8 C9 118.7(9) yes
N1 S1 C8 C9 -2.1(10) yes
O2 S1 C8 C13 66.2(10) yes
O1 S1 C8 C13 -57.0(10) yes
N1 S1 C8 C13 -177.9(9) yes
C13 C8 C9 C10 1.6(17) yes
S1 C8 C9 C10 -174.1(9) yes
C8 C9 C10 C11 2.3(18) yes
C9 C10 C11 C12 -5.3(18) yes
C9 C10 C11 C14 174.4(12) yes
C10 C11 C12 C13 4.6(18) yes
C14 C11 C12 C13 -175.1(12) yes
C9 C8 C13 C12 -2.1(18) yes
S1 C8 C13 C12 173.6(9) yes
C11 C12 C13 C8 -1.1(19) yes
S3 N3 C15 N4 -167.7(8) yes
S3 N3 C15 S4 10.7(15) yes
C21 N4 C15 N3 -178.5(10) yes
Cu1 N4 C15 N3 2.8(13) yes
C21 N4 C15 S4 2.9(11) yes
Cu1 N4 C15 S4 -175.9(5) yes
C16 S4 C15 N3 178.1(11) yes
C16 S4 C15 N4 -3.5(8) yes
C15 S4 C16 C21 3.1(8) yes
C15 S4 C16 C17 -177.9(10) yes
C21 C16 C17 C18 -0.7(15) yes
S4 C16 C17 C18 -179.6(9) yes
C16 C17 C18 C19 0.6(16) yes
C16 C17 C18 Cl2 -178.1(8) yes
C17 C18 C19 C20 0.6(19) yes
Cl2 C18 C19 C20 179.4(9) yes
C18 C19 C20 C21 -1.8(18) yes
C19 C20 C21 C16 1.8(17) yes
C19 C20 C21 N4 -177.4(10) yes
C17 C16 C21 C20 -0.5(16) yes
S4 C16 C21 C20 178.5(8) yes
C17 C16 C21 N4 178.8(9) yes
S4 C16 C21 N4 -2.1(11) yes
C15 N4 C21 C20 178.8(10) yes
Cu1 N4 C21 C20 -2.8(16) yes
C15 N4 C21 C16 -0.5(12) yes
Cu1 N4 C21 C16 177.9(8) yes
O3 S3 C22 C27 -175.4(9) yes
O4 S3 C22 C27 -50.2(10) yes
N3 S3 C22 C27 63.8(10) yes
O3 S3 C22 C23 9.3(10) yes
O4 S3 C22 C23 134.6(8) yes
N3 S3 C22 C23 -111.5(9) yes
C27 C22 C23 C24 2.2(16) yes
S3 C22 C23 C24 177.4(9) yes
C22 C23 C24 C25 -2.7(18) yes
C23 C24 C25 C26 1.2(19) yes
C23 C24 C25 C28 -176.9(11) yes
C24 C25 C26 C27 1.0(19) yes
C28 C25 C26 C27 179.1(11) yes
C23 C22 C27 C26 -0.2(17) yes
S3 C22 C27 C26 -175.4(9) yes
C25 C26 C27 C22 -1.5(18) yes
